data_7702409
loop_
_publ_author_name
'Janiak, Christoph'
'Uehlin, Lars'
'Wu, He-Ping'
'Kl\"ufers, Peter'
'Piotrowski, Holger'
'Scharmann, Tobias G.'

_publ_section_title
;
 Co-ordination engineering: when can one speak of an
 &#x201C;understanding&#x201D;? Case study of the multidentate ligand
 2,2&#x2032;-dimethyl-4,4&#x2032;-bipyrimidine&#x200A;&#x2020;
;
_journal_issue 17
_journal_name_full 'Journal of the Chemical Society, Dalton Transactions'
_journal_page_first 3121
_journal_paper_doi 10.1039/a904829d
_journal_year 1999
_chemical_compound_source 'crystal provided by C. Janiak, Uni FR'
_chemical_formula_moiety '2(C10 H10 N4), 3Ag, 3(P F6), 3(C2 H3 N)'
_chemical_formula_sum 'C26 H29 Ag3 F18 N11 P3'
_chemical_formula_weight 1254.080
_chemical_name_common '[(C10 H10 N4)2 Ag3](PF6)3 . 3 CH3CN'
_chemical_name_systematic
;tris(acetonitrile)-bis(\m-2,2'-dimethyl-4,4'-bipyrimidine)-trisilver(I)
 hexafluorophosphate
;
_space_group_IT_number 15
_space_group_name_Hall '-I 2ya'
_space_group_name_H-M_alt 'I 1 2/a 1'
_symmetry_cell_setting monoclinic
_symmetry_Int_Tables_number 15
_symmetry_space_group_name_H-M 'I 1 2/a 1'
_atom_sites_solution_hydrogens geom
_atom_sites_solution_primary direct
_atom_sites_solution_secondary difmap
_audit_block_code Ag_dmbp_PF6_c068_jan
_audit_creation_date 01-May-98
_audit_creation_method 'form98_1/compatible with shelxl97-2'
_cell_angle_alpha 90.00
_cell_angle_beta 105.148(7)
_cell_angle_gamma 90.00
_cell_formula_units_Z 4
_cell_length_a 17.3846(11)
_cell_length_b 10.9689(10)
_cell_length_c 21.9716(14)
_cell_measurement_reflns_used 5000
_cell_measurement_temperature 200(3)
_cell_measurement_theta_max 27.95
_cell_measurement_theta_min 2.25
_cell_volume 4044.2(5)
_computing_cell_refinement 'Stoe IPDS software'
_computing_data_collection 'Stoe IPDS software'
_computing_data_reduction 'Stoe IPDS software'
_computing_molecular_graphics
;ORTEP (M. N. Burnett, C. K. Johnson, ORTEP-III: Oak Ridge Thermal 
Ellipsoid
Plot Program for Crystal Structure Illustrations, Oak Ridge National
Laboratory Report ORNL-6895, 1996). --- SCHAKAL (E. Keller, University 
of
Freiburg (Breisgau), Germany, 1995).
;
_computing_publication_material
;PLATON (A. L. Spek, Acta Crystallogr, Sect. A, 1990, 46, C34, 1995 
version).
--- T.B.Cohen, Pure Appl. Chem. 1996,68,2339-2359 (atomic masses).
;
_computing_structure_refinement 'SHELXL-97 (G. M. Sheldrick. University of G\"ottingen, 97-2 version)'
_computing_structure_solution 'SHELXS-97 (G. M. Sheldrick. University of G\"ottingen, Germany, 1997)'
_diffrn_ambient_temperature 200(3)
_diffrn_measured_fraction_theta_full 0.945
_diffrn_measured_fraction_theta_max 0.945
_diffrn_measurement_device 'image-plate area detector'
_diffrn_measurement_device_type 'Stoe IPDS'
_diffrn_measurement_method 'area detection'
_diffrn_radiation_collimation '0.8 mm collimator'
_diffrn_radiation_monochromator graphite
_diffrn_radiation_source 'fine-focus sealed tube'
_diffrn_radiation_type MoK\a
_diffrn_radiation_wavelength 0.71073
_diffrn_reflns_av_R_equivalents 0.0524
_diffrn_reflns_av_sigmaI/netI 0.0341
_diffrn_reflns_limit_h_max 20
_diffrn_reflns_limit_h_min -22
_diffrn_reflns_limit_k_max 14
_diffrn_reflns_limit_k_min -14
_diffrn_reflns_limit_l_max 28
_diffrn_reflns_limit_l_min -26
_diffrn_reflns_number 17161
_diffrn_reflns_theta_full 27.88
_diffrn_reflns_theta_max 27.88
_diffrn_reflns_theta_min 2.22
_exptl_absorpt_coefficient_mu 1.678
_exptl_absorpt_correction_type none
_exptl_crystal_colour yellow
_exptl_crystal_density_diffrn 2.0597(3)
_exptl_crystal_density_method 'not measured'
_exptl_crystal_description prismatic
_exptl_crystal_F_000 2440
_exptl_crystal_size_max 0.54
_exptl_crystal_size_mid 0.52
_exptl_crystal_size_min 0.40
_refine_diff_density_max 1.001
_refine_diff_density_min -0.964
_refine_diff_density_rms 0.122
_refine_ls_extinction_method none
_refine_ls_goodness_of_fit_ref 1.046
_refine_ls_hydrogen_treatment geom
_refine_ls_matrix_type full
_refine_ls_number_parameters 284
_refine_ls_number_reflns 4568
_refine_ls_number_restraints 0
_refine_ls_restrained_S_all 1.046
_refine_ls_R_factor_all 0.0403
_refine_ls_R_factor_gt 0.0364
_refine_ls_shift/su_max 0.002
_refine_ls_shift/su_mean 0.000
_refine_ls_structure_factor_coef Fsqd
_refine_ls_weighting_scheme calc
_refine_ls_wR_factor_gt 0.0974
_refine_ls_wR_factor_ref 0.0996
_reflns_number_gt 4101
_reflns_number_total 4568
_reflns_threshold_expression >2sigma(I)
_cod_data_source_file 904829d.txt
_cod_data_source_block c068
_cod_depositor_comments
;
The following automatic conversions were performed:

data name '_atom_site_symetry_multiplicity' was replaced with
'_atom_site_symmetry_multiplicity' as specified in the replacement
file
'/home/saulius/struct/COD-crude-data/automatic-downloads/DataCite-retrospective/RSC/depositions/lib/lists/replacement-tags.lst'.

Automatic conversion script
Id: cif_correct_tags 6909 2019-04-08 15:41:33Z antanas 
;
_cod_original_sg_symbol_H-M 'I 2/a'
_cod_original_formula_sum 'C26 H29 Ag3 P3 F18 N11'
_cod_database_code 7702409
_diffr_source_type 'Spellman DF4 Series'
_diffr_source_power 2.0
_diffr_source_voltage 50
_diffr_source_current 40
_kl_diffrn_detector_area_phi_start 0
_kl_diffrn_detector_area_phi_end 180.8
_kl_diffrn_detector_area_phi_incr 0.8
_kl_diffrn_detector_area_expos_time 0.6
_kl_diffrn_detector_area_plate_dist 60
_kl_diffrn_detector_area_eff_mos_spread 0.012
_kl_diffrn_detector_area_profile_funct dynamic
_kl_diffrn_detector_area_profile_min 15
_kl_diffrn_detector_area_profile_max 19

loop_
_symmetry_equiv_pos_as_xyz
'x, y, z'
'-x+1/2, y, -z'
'x+1/2, y+1/2, z+1/2'
'-x+1, y+1/2, -z+1/2'
'-x, -y, -z'
'x-1/2, -y, z'
'-x+1/2, -y+1/2, -z+1/2'
'x, -y+1/2, z+1/2'

loop_
_atom_site_label
_atom_site_type_symbol
_atom_site_fract_x
_atom_site_fract_y
_atom_site_fract_z
_atom_site_U_iso_or_equiv
_atom_site_adp_type
_atom_site_occupancy
_atom_site_symmetry_multiplicity
_atom_site_calc_flag
_atom_site_refinement_flags
Ag1 Ag -0.2500 0.33292(2) 0.5000 0.03721(6) Uani 1 2 d S
Ag2 Ag 0.092575(11) 0.903529(15) 0.229837(8) 0.03313(4) Uani 1 1 d .
N11 N 0.05347(11) 0.76069(16) 0.28874(8) 0.0276(4) Uani 1 1 d .
C21 C 0.00817(13) 0.66374(18) 0.26600(10) 0.0263(4) Uani 1 1 d .
N31 N -0.02941(11) 0.59588(15) 0.30029(8) 0.0245(4) Uani 1 1 d .
C41 C -0.01955(12) 0.62471(18) 0.36099(9) 0.0237(4) Uani 1 1 d .
C51 C 0.02976(13) 0.7192(2) 0.38907(10) 0.0288(5) Uani 1 1 d .
H51 H 0.0388 0.7372 0.4327 0.027(6) Uiso 1 1 calc R
C61 C 0.06537(13) 0.7862(2) 0.35031(10) 0.0302(5) Uani 1 1 d .
H61 H 0.0993 0.8523 0.3679 0.029(6) Uiso 1 1 calc R
C71 C -0.00058(16) 0.6274(2) 0.19913(10) 0.0349(5) Uani 1 1 d .
H71A H 0.0017 0.7002 0.1738 0.052 Uiso 1 1 calc R
H71B H -0.0519 0.5864 0.1828 0.052 Uiso 1 1 calc R
H71C H 0.0427 0.5718 0.1969 0.052 Uiso 1 1 calc R
N12 N -0.15708(11) 0.41956(17) 0.45720(9) 0.0297(4) Uani 1 1 d .
C22 C -0.14444(13) 0.38544(19) 0.40158(10) 0.0281(4) Uani 1 1 d .
N32 N -0.09986(10) 0.44802(16) 0.37135(8) 0.0254(4) Uani 1 1 d .
C42 C -0.06639(12) 0.55261(18) 0.39689(9) 0.0241(4) Uani 1 1 d .
C52 C -0.07659(14) 0.5943(2) 0.45398(10) 0.0302(5) Uani 1 1 d .
H52 H -0.0528 0.6680 0.4726 0.054(9) Uiso 1 1 calc R
C62 C -0.12318(14) 0.5234(2) 0.48241(10) 0.0322(5) Uani 1 1 d .
H62 H -0.1313 0.5497 0.5214 0.051(9) Uiso 1 1 calc R
C72 C -0.18421(16) 0.2720(2) 0.37112(12) 0.0416(6) Uani 1 1 d .
H72A H -0.2387 0.2911 0.3470 0.062 Uiso 1 1 calc R
H72B H -0.1857 0.2116 0.4037 0.062 Uiso 1 1 calc R
H72C H -0.1543 0.2389 0.3427 0.062 Uiso 1 1 calc R
C28 C 0.32325(18) 1.1334(3) 0.33291(15) 0.0519(8) Uani 1 1 d .
H28A H 0.3747 1.0932 0.3370 0.078 Uiso 1 1 calc R
H28B H 0.3234 1.1740 0.3727 0.078 Uiso 1 1 calc R
H28C H 0.3143 1.1939 0.2990 0.078 Uiso 1 1 calc R
C18 C 0.25991(18) 1.0429(3) 0.31825(13) 0.0456(7) Uani 1 1 d .
N18 N 0.21046(18) 0.9733(3) 0.30586(14) 0.0600(8) Uani 1 1 d .
N19 N -0.2500 0.1287(3) 0.5000 0.0708(11) Uani 1 2 d S
C19 C -0.2500 0.0262(4) 0.5000 0.0619(11) Uani 1 2 d S
C29 C -0.2500 -0.1053(4) 0.5000 0.095(2) Uani 1 2 d S
H29A H -0.2857 -0.1351 0.4606 0.143 Uiso 0.50 1 calc PR
H29B H -0.2685 -0.1351 0.5358 0.143 Uiso 0.50 1 calc PR
H29C H -0.1958 -0.1351 0.5036 0.143 Uiso 0.50 1 calc PR
P1 P 0.0000 0.5000 0.0000 0.0419(2) Uani 1 2 d S
F11A F -0.0434(3) 0.4845(4) 0.0562(2) 0.0658(10) Uiso 0.50 1 d P
F21A F 0.0817(4) 0.4431(7) 0.0372(3) 0.113(2) Uiso 0.50 1 d P
F31A F 0.0217(3) 0.6381(5) 0.0189(3) 0.0887(14) Uiso 0.50 1 d P
F11B F 0.0689(4) 0.5973(5) 0.0221(3) 0.0934(16) Uiso 0.50 1 d P
F21B F -0.0545(3) 0.6178(5) -0.0135(2) 0.0755(12) Uiso 0.50 1 d P
F31B F -0.0051(2) 0.4915(3) 0.07109(18) 0.0544(9) Uiso 0.50 1 d P
P2 P 0.33458(4) 0.10145(6) 0.15017(3) 0.03362(14) Uani 1 1 d .
F12 F 0.33150(11) -0.03374(15) 0.12211(9) 0.0549(4) Uani 1 1 d .
F22 F 0.25548(10) 0.07656(17) 0.17176(9) 0.0526(4) Uani 1 1 d .
F32 F 0.28211(11) 0.14640(18) 0.08332(8) 0.0572(5) Uani 1 1 d .
F42 F 0.41382(10) 0.12430(17) 0.12726(9) 0.0547(4) Uani 1 1 d .
F52 F 0.38769(13) 0.0547(3) 0.21589(9) 0.0855(7) Uani 1 1 d .
F62 F 0.33828(11) 0.23565(17) 0.17761(11) 0.0696(6) Uani 1 1 d .

loop_
_atom_site_aniso_label
_atom_site_aniso_U_11
_atom_site_aniso_U_22
_atom_site_aniso_U_33
_atom_site_aniso_U_23
_atom_site_aniso_U_13
_atom_site_aniso_U_12
Ag1 0.04414(11) 0.03310(11) 0.04524(11) 0.000 0.03103(9) 0.000
Ag2 0.04448(9) 0.02868(8) 0.03171(8) 0.00889(6) 0.01969(7) 0.00297(6)
N11 0.0346(8) 0.0239(8) 0.0281(7) 0.0033(6) 0.0151(7) -0.0002(7)
C21 0.0333(9) 0.0241(9) 0.0251(8) 0.0044(7) 0.0138(8) 0.0055(7)
N31 0.0289(8) 0.0247(8) 0.0231(7) 0.0016(6) 0.0123(6) 0.0020(6)
C41 0.0270(8) 0.0232(8) 0.0245(8) 0.0022(7) 0.0129(7) 0.0033(7)
C51 0.0359(10) 0.0289(9) 0.0241(8) -0.0018(7) 0.0122(8) -0.0033(8)
C61 0.0357(10) 0.0259(9) 0.0317(9) -0.0006(8) 0.0137(9) -0.0034(8)
C71 0.0488(12) 0.0355(11) 0.0249(9) 0.0011(8) 0.0173(9) -0.0013(10)
N12 0.0343(8) 0.0306(8) 0.0303(8) 0.0031(7) 0.0194(7) 0.0022(7)
C22 0.0313(9) 0.0253(9) 0.0314(9) 0.0014(7) 0.0147(8) 0.0024(7)
N32 0.0299(8) 0.0231(7) 0.0278(7) 0.0001(6) 0.0155(6) 0.0012(6)
C42 0.0271(8) 0.0240(8) 0.0245(8) 0.0012(7) 0.0128(7) 0.0024(7)
C52 0.0362(10) 0.0325(10) 0.0256(9) -0.0033(7) 0.0148(8) -0.0031(8)
C62 0.0368(10) 0.0382(11) 0.0263(9) -0.0021(8) 0.0164(8) -0.0014(9)
C72 0.0549(12) 0.0310(10) 0.0480(12) -0.0076(9) 0.0299(10) -0.0119(10)
C28 0.0402(14) 0.0612(16) 0.0527(15) -0.0144(14) 0.0093(13) -0.0022(13)
C18 0.0445(14) 0.0463(14) 0.0412(13) 0.0025(11) 0.0027(12) 0.0089(12)
N18 0.0558(16) 0.0475(13) 0.0644(16) 0.0040(12) -0.0064(14) -0.0001(12)
N19 0.104(3) 0.0324(16) 0.099(3) 0.000 0.068(2) 0.000
C19 0.091(2) 0.0366(19) 0.080(2) 0.000 0.0611(19) 0.000
C29 0.135(5) 0.033(2) 0.144(5) 0.000 0.084(4) 0.000
P1 0.0566(5) 0.0353(4) 0.0358(4) 0.0123(3) 0.0155(4) 0.0048(4)
P2 0.0292(3) 0.0378(3) 0.0343(3) -0.0043(2) 0.0092(2) 0.0035(2)
F12 0.0591(9) 0.0367(8) 0.0758(10) -0.0080(7) 0.0300(8) 0.0019(7)
F22 0.0446(8) 0.0597(10) 0.0619(9) -0.0024(8) 0.0287(7) -0.0026(7)
F32 0.0531(10) 0.0671(10) 0.0476(9) 0.0151(8) 0.0063(8) 0.0111(8)
F42 0.0375(7) 0.0647(10) 0.0675(10) -0.0210(8) 0.0239(7) -0.0091(7)
F52 0.0653(11) 0.1489(19) 0.0388(9) 0.0052(11) 0.0072(9) 0.0525(12)
F62 0.0461(9) 0.0578(9) 0.1091(14) -0.0435(9) 0.0276(9) -0.0086(8)

loop_
_atom_type_symbol
_atom_type_description
_atom_type_scat_dispersion_real
_atom_type_scat_dispersion_imag
_atom_type_scat_source
C C 0.0033 0.0016 'International Tables Vol C Tables 4.2.6.8 and 6.1.1.4'
H H 0.0000 0.0000 'International Tables Vol C Tables 4.2.6.8 and 6.1.1.4'
Ag Ag -0.8971 1.1015 'International Tables Vol C Tables 4.2.6.8 and 6.1.1.4'
F F 0.0171 0.0103 'International Tables Vol C Tables 4.2.6.8 and 6.1.1.4'
N N 0.0061 0.0033 'International Tables Vol C Tables 4.2.6.8 and 6.1.1.4'
P P 0.1023 0.0942 'International Tables Vol C Tables 4.2.6.8 and 6.1.1.4'

loop_
_exptl_crystal_face_index_h
_exptl_crystal_face_index_k
_exptl_crystal_face_index_l
_exptl_crystal_face_perp_dist
0 0 -1 0.1925
0 0 1 0.1925
1 0 0 0.2695
0 -1 1 0.2695
-1 0 -1 0.2310
0 1 -2 0.2695

loop_
_geom_angle_atom_site_label_1
_geom_angle_atom_site_label_2
_geom_angle_atom_site_label_3
_geom_angle
_geom_angle_site_symmetry_1
_geom_angle_site_symmetry_3
N19 Ag1 N12 114.65(5) . 2_456
N19 Ag1 N12 114.65(5) . .
N12 Ag1 N12 130.69(10) 2_456 .
N11 Ag2 N32 143.30(6) . 4_455
N11 Ag2 N31 126.05(7) . 4_455
N32 Ag2 N31 71.58(6) 4_455 4_455
N11 Ag2 N18 98.81(9) . .
N32 Ag2 N18 110.47(9) 4_455 .
N31 Ag2 N18 99.07(8) 4_455 .
C21 N11 C61 117.51(19) . .
C21 N11 Ag2 125.12(14) . .
C61 N11 Ag2 116.37(14) . .
N11 C21 N31 123.71(19) . .
N11 C21 C71 118.58(19) . .
N31 C21 C71 117.71(19) . .
C41 N31 C21 118.28(18) . .
C41 N31 Ag2 114.50(13) . 4_445
C21 N31 Ag2 126.08(14) . 4_445
N31 C41 C51 121.67(19) . .
N31 C41 C42 117.02(17) . .
C51 C41 C42 121.27(18) . .
C41 C51 C61 116.57(19) . .
N11 C61 C51 122.1(2) . .
C62 N12 C22 116.98(19) . .
C62 N12 Ag1 117.94(15) . .
C22 N12 Ag1 123.97(15) . .
N32 C22 N12 124.12(19) . .
N32 C22 C72 117.8(2) . .
N12 C22 C72 118.1(2) . .
C22 N32 C42 118.46(18) . .
C22 N32 Ag2 123.70(14) . 4_445
C42 N32 Ag2 117.13(14) . 4_445
N32 C42 C52 121.04(19) . .
N32 C42 C41 117.85(18) . .
C52 C42 C41 121.09(18) . .
C62 C52 C42 116.7(2) . .
N12 C62 C52 122.7(2) . .
N18 C18 C28 178.8(3) . .
C18 N18 Ag2 147.1(3) . .
C19 N19 Ag1 180.000(1) . .
N19 C19 C29 180.000(2) . .
F52 P2 F62 89.89(13) . .
F52 P2 F22 90.91(11) . .
F62 P2 F22 89.90(10) . .
F52 P2 F32 178.75(13) . .
F62 P2 F32 91.14(11) . .
F22 P2 F32 89.81(10) . .
F52 P2 F12 90.22(13) . .
F62 P2 F12 179.44(12) . .
F22 P2 F12 90.65(10) . .
F32 P2 F12 88.74(10) . .
F52 P2 F42 89.60(11) . .
F62 P2 F42 91.23(10) . .
F22 P2 F42 178.76(10) . .
F32 P2 F42 89.66(11) . .
F12 P2 F42 88.22(10) . .

loop_
_geom_bond_atom_site_label_1
_geom_bond_atom_site_label_2
_geom_bond_distance
_geom_bond_site_symmetry_2
Ag1 N19 2.240(4) .
Ag1 N12 2.2783(19) 2_456
Ag1 N12 2.2783(19) .
Ag2 N11 2.2476(18) .
Ag2 N32 2.3119(18) 4_455
Ag2 N31 2.3908(17) 4_455
Ag2 N18 2.406(3) .
N11 C21 1.340(3) .
N11 C61 1.343(3) .
C21 N31 1.344(3) .
C21 C71 1.491(3) .
N31 C41 1.337(3) .
N31 Ag2 2.3908(17) 4_445
C41 C51 1.383(3) .
C41 C42 1.499(3) .
C51 C61 1.388(3) .
N12 C62 1.335(3) .
N12 C22 1.350(3) .
C22 N32 1.335(3) .
C22 C72 1.494(3) .
N32 C42 1.341(3) .
N32 Ag2 2.3119(17) 4_445
C42 C52 1.389(3) .
C52 C62 1.384(3) .
C28 C18 1.455(4) .
C18 N18 1.128(4) .
N19 C19 1.124(6) .
C19 C29 1.443(6) .
P1 F21A 1.571(7) 5_565
P1 F21A 1.571(7) .
P1 F11B 1.583(6) .
P1 F11B 1.583(6) 5_565
P1 F21B 1.584(5) .
P1 F21B 1.584(5) 5_565
P1 F31B 1.590(4) .
P1 F31B 1.590(4) 5_565
P1 F31A 1.590(6) .
P1 F31A 1.590(6) 5_565
P1 F11A 1.616(5) .
P1 F11A 1.616(5) 5_565
P2 F52 1.583(2) .
P2 F62 1.5856(19) .
P2 F22 1.5911(18) .
P2 F32 1.5914(18) .
P2 F12 1.6015(18) .
P2 F42 1.6050(19) .

loop_
_geom_torsion_atom_site_label_1
_geom_torsion_atom_site_label_2
_geom_torsion_atom_site_label_3
_geom_torsion_atom_site_label_4
_geom_torsion
N31 C41 C42 N32 15.2(3)
